data_7215453
loop_
_publ_author_name
'Wang, Zhan-Hui'
'Wang, Dan-Feng'
'Zhang, Ting'
'Huang, Rong-Bin'
'Zheng, Lan-Sun'

_publ_section_title
;
 Synthesis, characterization, crystal structures and thermal and
 photoluminescence studies of dimethylpyrazine-carboxylate mixed ligand
 silver(i) coordination polymers with various multinuclear silver units
;
_journal_issue 23
_journal_name_full CrystEngComm
_journal_page_first 5028
_journal_paper_doi 10.1039/c4ce00072b
_journal_volume 16
_journal_year 2014
_chemical_formula_moiety 'C30 H20 Ag4 N2 O8'
_chemical_formula_sum 'C30 H20 Ag4 N2 O8'
_chemical_formula_weight 967.96
_chemical_name_systematic
;
 ? 
;
_space_group_crystal_system triclinic
_space_group_IT_number 2
_space_group_name_Hall '-P 1'
_space_group_name_H-M_alt 'P -1'
_symmetry_space_group_name_Hall '-P 1'
_symmetry_space_group_name_H-M 'P -1'
_atom_sites_solution_hydrogens geom
_atom_sites_solution_primary direct
_atom_sites_solution_secondary difmap
_audit_creation_date 2013-08-09
_audit_creation_method
;
  Olex2 1.2
  (compiled Apr 23 2013 17:54:37, GUI svn.r4466)
;
_cell_angle_alpha 98.88
_cell_angle_beta 96.736(4)
_cell_angle_gamma 105.14
_cell_formula_units_Z 2
_cell_length_a 8.059(2)
_cell_length_b 10.243(4)
_cell_length_c 17.378(3)
_cell_measurement_temperature 293(2)
_cell_volume 1349.3(7)
_computing_molecular_graphics
;
O. V. Dolomanov, L. J. Bourhis, R. J. Gildea, J. A. K. Howard and H. Puschmann,
OLEX2: a complete structure solution, refinement and analysis program.
J. Appl. Cryst. (2009). 42, 339-341.
;
_computing_publication_material
;
O. V. Dolomanov, L. J. Bourhis, R. J. Gildea, J. A. K. Howard and H. Puschmann,
OLEX2: a complete structure solution, refinement and analysis program.
J. Appl. Cryst. (2009). 42, 339-341.
;
_computing_structure_refinement
;
XL, G.M. Sheldrick, Acta Cryst.
(2008). A64, 112-122
;
_computing_structure_solution
;
XS, G.M. Sheldrick, Acta Cryst.
(2008). A64, 112-122
;
_diffrn_ambient_temperature 293(2)
_diffrn_measured_fraction_theta_full 0.991
_diffrn_measured_fraction_theta_max 0.991
_diffrn_radiation_monochromator graphite
_diffrn_radiation_type MoK\a
_diffrn_radiation_wavelength 0.71073
_diffrn_reflns_av_R_equivalents 0.0795
_diffrn_reflns_av_unetI/netI 0.0859
_diffrn_reflns_limit_h_max 10
_diffrn_reflns_limit_h_min -9
_diffrn_reflns_limit_k_max 13
_diffrn_reflns_limit_k_min -13
_diffrn_reflns_limit_l_max 22
_diffrn_reflns_limit_l_min -22
_diffrn_reflns_number 13421
_diffrn_reflns_theta_full 27.48
_diffrn_reflns_theta_max 27.48
_diffrn_reflns_theta_min 3.09
_diffrn_source 'fine-focus sealed tube'
_exptl_absorpt_coefficient_mu 2.919
_exptl_absorpt_correction_type none
_exptl_crystal_density_diffrn 2.382
_exptl_crystal_density_method 'not measured'
_exptl_crystal_F_000 932
_exptl_crystal_size_max 0.2
_exptl_crystal_size_mid 0.1
_exptl_crystal_size_min 0.1
_refine_diff_density_max 2.038
_refine_diff_density_min -2.179
_refine_diff_density_rms 0.277
_refine_ls_extinction_method none
_refine_ls_goodness_of_fit_ref 1.082
_refine_ls_hydrogen_treatment mixed
_refine_ls_matrix_type full
_refine_ls_number_parameters 399
_refine_ls_number_reflns 6141
_refine_ls_number_restraints 0
_refine_ls_restrained_S_all 1.082
_refine_ls_R_factor_all 0.0546
_refine_ls_R_factor_gt 0.0408
_refine_ls_shift/su_max 0.002
_refine_ls_shift/su_mean 0.000
_refine_ls_structure_factor_coef Fsqd
_refine_ls_weighting_details 'calc w=1/[\s^2^(Fo^2^)+(0.0381P)^2^+4.7860P] where P=(Fo^2^+2Fc^2^)/3'
_refine_ls_weighting_scheme calc
_refine_ls_wR_factor_gt 0.1080
_refine_ls_wR_factor_ref 0.1134
_reflns_number_gt 5256
_reflns_number_total 6141
_reflns_threshold_expression >2sigma(I)
_cod_data_source_file c4ce00072b2.cif
_cod_data_source_block shelx
_cod_depositor_comments 'Adding full bibliography for 7215452--7215458.cif.'
_cod_original_cell_volume 1349.4(7)
_cod_database_code 7215453
_olex2_refinement_description
;
1. Fixed Uiso
 At 1.2 times of:
  All C(H) groups
 At 1.5 times of:
  All C(H,H,H) groups
2.a Aromatic/amide H refined with riding coordinates:
 C29(H29), C9(H9), C21(H21), C17(H17), C15(H15), C14(H14), C26(H26), C22(H22),
 C10(H10), C16(H16), C28(H28), C27(H27), C3(H3), C1(H1)
2.b Idealised Me refined as rotating group:
 C5(H5a,H5b,H5c), C6(H6a,H6b,H6c)
;

loop_
_space_group_symop_id
_space_group_symop_operation_xyz
1 'x, y, z'
2 '-x, -y, -z'

loop_
_atom_site_label
_atom_site_type_symbol
_atom_site_fract_x
_atom_site_fract_y
_atom_site_fract_z
_atom_site_U_iso_or_equiv
_atom_site_adp_type
_atom_site_occupancy
_atom_site_symmetry_multiplicity
_atom_site_calc_flag
_atom_site_refinement_flags
Ag1 Ag 0.41580(5) 0.95147(3) 0.41488(2) 0.01719(11) Uani 1 1 d .
Ag2 Ag 0.76056(5) 0.90710(4) 0.48301(2) 0.01940(11) Uani 1 1 d .
Ag3 Ag 0.57704(6) 0.46079(4) 0.08522(3) 0.02610(12) Uani 1 1 d .
Ag4 Ag 0.36040(5) 0.65078(4) 0.06490(3) 0.02464(12) Uani 1 1 d .
O1 O 0.5955(5) 1.1393(3) 0.4055(2) 0.0185(8) Uani 1 1 d .
O5 O 0.1614(5) 0.4597(4) 0.0619(2) 0.0234(8) Uani 1 1 d .
C29 C -0.1402(7) 0.2325(5) -0.1456(3) 0.0219(11) Uani 1 1 d .
H29 H -0.0608 0.3171 -0.1449 0.026 Uiso 1 1 calc R
C13 C 0.7691(6) 1.4021(5) 0.3592(3) 0.0137(9) Uani 1 1 d .
C20 C -0.0208(7) 0.2405(5) -0.0052(3) 0.0177(10) Uani 1 1 d .
C12 C 0.8949(6) 1.5296(5) 0.3592(3) 0.0151(10) Uani 1 1 d .
C11 C 0.9416(6) 1.6349(5) 0.4291(3) 0.0138(9) Uani 1 1 d .
C9 C 0.7340(6) 1.4906(5) 0.4913(3) 0.0164(10) Uani 1 1 d .
H9 H 0.6786 1.4805 0.5349 0.020 Uiso 1 1 calc R
C25 C -0.1363(6) 0.1705(5) -0.0771(3) 0.0171(10) Uani 1 1 d .
C21 C -0.0306(7) 0.1831(5) 0.0606(3) 0.0190(10) Uani 1 1 d .
H21 H 0.0442 0.2286 0.1074 0.023 Uiso 1 1 calc R
C19 C 0.1240(7) 0.3719(5) -0.0011(3) 0.0183(10) Uani 1 1 d .
C30 C -0.2612(6) -0.0176(5) -0.0097(3) 0.0172(10) Uani 1 1 d .
C17 C 0.9641(7) 1.5480(5) 0.2887(3) 0.0199(11) Uani 1 1 d .
H17 H 1.0464 1.6303 0.2878 0.024 Uiso 1 1 calc R
C7 C 0.5650(6) 1.2497(5) 0.4355(3) 0.0163(10) Uani 1 1 d .
C8 C 0.6905(6) 1.3832(5) 0.4284(3) 0.0149(9) Uani 1 1 d .
C15 C 0.7900(7) 1.3215(5) 0.2221(3) 0.0228(11) Uani 1 1 d .
H15 H 0.7565 1.2531 0.1768 0.027 Uiso 1 1 calc R
C24 C -0.2554(7) 0.0396(5) -0.0802(3) 0.0183(10) Uani 1 1 d .
C14 C 0.7202(7) 1.2991(5) 0.2883(3) 0.0197(10) Uani 1 1 d .
H14 H 0.6392 1.2153 0.2875 0.024 Uiso 1 1 calc R
C26 C -0.3738(8) -0.0250(5) -0.1515(3) 0.0259(13) Uani 1 1 d .
H26 H -0.4504 -0.1119 -0.1550 0.031 Uiso 1 1 calc R
C22 C -0.1537(7) 0.0547(5) 0.0580(3) 0.0206(11) Uani 1 1 d .
H22 H -0.1609 0.0190 0.1039 0.025 Uiso 1 1 calc R
C10 C 0.8595(7) 1.6159(5) 0.4925(3) 0.0181(10) Uani 1 1 d .
H10 H 0.8866 1.6861 0.5368 0.022 Uiso 1 1 calc R
C16 C 0.9117(7) 1.4467(5) 0.2220(3) 0.0210(11) Uani 1 1 d .
H16 H 0.9576 1.4615 0.1764 0.025 Uiso 1 1 calc R
C28 C -0.2596(8) 0.1681(6) -0.2116(4) 0.0295(13) Uani 1 1 d .
H28 H -0.2636 0.2106 -0.2551 0.035 Uiso 1 1 calc R
C31 C -0.3825(6) -0.1578(5) -0.0082(3) 0.0184(10) Uani 1 1 d .
C27 C -0.3766(9) 0.0385(6) -0.2149(4) 0.0359(16) Uani 1 1 d .
H27 H -0.4567 -0.0045 -0.2607 0.043 Uiso 1 1 calc R
N1 N 0.6580(6) 0.7945(4) 0.3500(3) 0.0212(9) Uani 1 1 d .
N2 N 0.5833(6) 0.6197(5) 0.2038(3) 0.0221(10) Uani 1 1 d .
C3 C 0.5407(7) 0.6689(5) 0.3363(3) 0.0218(11) Uani 1 1 d .
H3 H 0.4840 0.6399 0.3769 0.026 Uiso 1 1 calc R
C4 C 0.5028(7) 0.5816(5) 0.2625(3) 0.0200(11) Uani 1 1 d .
C1 C 0.7010(7) 0.7444(5) 0.2176(3) 0.0228(11) Uani 1 1 d .
H1 H 0.7588 0.7720 0.1770 0.027 Uiso 1 1 calc R
C2 C 0.7397(7) 0.8341(5) 0.2907(3) 0.0216(11) Uani 1 1 d .
C5 C 0.3688(7) 0.4427(5) 0.2484(4) 0.0259(12) Uani 1 1 d .
H5A H 0.2786 0.4371 0.2056 0.039 Uiso 1 1 calc R
H5B H 0.3191 0.4313 0.2953 0.039 Uiso 1 1 calc R
H5C H 0.4235 0.3714 0.2351 0.039 Uiso 1 1 calc R
C6 C 0.8730(9) 0.9725(6) 0.3051(4) 0.0316(14) Uani 1 1 d .
H6A H 0.8272 1.0413 0.3317 0.047 Uiso 1 1 calc R
H6B H 0.9001 0.9950 0.2555 0.047 Uiso 1 1 calc R
H6C H 0.9769 0.9698 0.3372 0.047 Uiso 1 1 calc R
O8 O -0.4353(5) -0.1703(4) 0.0558(2) 0.0240(8) Uani 1 1 d .
O7 O -0.4160(5) -0.2493(4) -0.0692(2) 0.0264(9) Uani 1 1 d .
O6 O 0.1982(5) 0.3820(4) -0.0599(2) 0.0253(9) Uani 1 1 d .
O2 O 0.4427(5) 1.2565(4) 0.4722(3) 0.0244(8) Uani 1 1 d .
C18 C 1.0805(6) 1.7695(5) 0.4364(3) 0.0155(10) Uani 1 1 d .
O3 O 1.2169(4) 1.7652(3) 0.4074(2) 0.0186(8) Uani 1 1 d .
O4 O 1.0544(5) 1.8762(3) 0.4725(2) 0.0202(8) Uani 1 1 d .

loop_
_atom_site_aniso_label
_atom_site_aniso_U_11
_atom_site_aniso_U_22
_atom_site_aniso_U_33
_atom_site_aniso_U_23
_atom_site_aniso_U_13
_atom_site_aniso_U_12
Ag1 0.01761(19) 0.01042(18) 0.0188(2) -0.00002(14) 0.00611(15) -0.00381(13)
Ag2 0.01556(19) 0.01333(19) 0.0238(2) -0.00304(15) 0.00577(16) -0.00261(13)
Ag3 0.0286(2) 0.0152(2) 0.0264(2) -0.00030(16) 0.00732(18) -0.00645(15)
Ag4 0.0254(2) 0.0150(2) 0.0274(2) 0.00119(16) 0.00834(18) -0.00490(15)
O1 0.0199(18) 0.0079(16) 0.024(2) 0.0009(14) 0.0095(15) -0.0027(13)
O5 0.027(2) 0.0133(17) 0.021(2) -0.0004(14) 0.0042(16) -0.0076(14)
C29 0.025(3) 0.019(3) 0.019(3) 0.007(2) 0.005(2) 0.000(2)
C13 0.014(2) 0.012(2) 0.016(2) 0.0023(18) 0.0048(19) 0.0028(17)
C20 0.021(2) 0.010(2) 0.021(3) 0.0003(19) 0.008(2) 0.0014(18)
C12 0.011(2) 0.011(2) 0.021(3) 0.0015(18) 0.0020(19) 0.0024(17)
C11 0.012(2) 0.009(2) 0.018(2) 0.0023(17) 0.0025(19) -0.0015(16)
C9 0.017(2) 0.012(2) 0.021(3) 0.0017(19) 0.011(2) 0.0022(17)
C25 0.015(2) 0.012(2) 0.021(3) -0.0006(19) 0.003(2) -0.0001(17)
C21 0.020(3) 0.016(2) 0.015(2) -0.0005(19) 0.004(2) -0.0025(19)
C19 0.020(3) 0.012(2) 0.021(3) 0.0045(19) 0.003(2) 0.0007(18)
C30 0.016(2) 0.010(2) 0.024(3) 0.0031(19) 0.008(2) -0.0001(17)
C17 0.018(2) 0.013(2) 0.025(3) 0.006(2) 0.004(2) -0.0027(18)
C7 0.016(2) 0.015(2) 0.016(2) 0.0028(18) 0.0038(19) -0.0005(17)
C8 0.013(2) 0.012(2) 0.021(3) 0.0051(19) 0.0081(19) 0.0021(17)
C15 0.024(3) 0.021(3) 0.019(3) -0.003(2) 0.008(2) 0.000(2)
C24 0.020(2) 0.013(2) 0.019(3) 0.0016(19) 0.006(2) 0.0007(18)
C14 0.022(3) 0.016(2) 0.019(3) 0.0010(19) 0.006(2) 0.0004(19)
C26 0.032(3) 0.012(2) 0.021(3) -0.001(2) -0.002(2) -0.011(2)
C22 0.023(3) 0.017(2) 0.019(3) 0.004(2) 0.004(2) -0.0002(19)
C10 0.017(2) 0.014(2) 0.022(3) 0.0019(19) 0.004(2) 0.0022(18)
C16 0.023(3) 0.022(3) 0.018(3) 0.004(2) 0.011(2) 0.003(2)
C28 0.034(3) 0.027(3) 0.021(3) 0.009(2) 0.002(2) -0.006(2)
C31 0.012(2) 0.014(2) 0.026(3) 0.005(2) 0.003(2) -0.0018(17)
C27 0.048(4) 0.028(3) 0.015(3) 0.002(2) -0.007(3) -0.013(3)
N1 0.026(2) 0.018(2) 0.017(2) -0.0009(17) 0.0037(19) 0.0048(17)
N2 0.020(2) 0.024(2) 0.016(2) -0.0022(18) 0.0007(18) -0.0005(17)
C3 0.023(3) 0.021(3) 0.019(3) 0.003(2) 0.003(2) 0.002(2)
C4 0.017(2) 0.015(2) 0.023(3) 0.000(2) 0.000(2) 0.0007(18)
C1 0.022(3) 0.024(3) 0.018(3) 0.001(2) 0.004(2) 0.001(2)
C2 0.020(3) 0.019(3) 0.025(3) 0.006(2) 0.005(2) 0.0032(19)
C5 0.023(3) 0.021(3) 0.026(3) -0.003(2) 0.004(2) -0.002(2)
C6 0.042(4) 0.018(3) 0.027(3) 0.004(2) 0.005(3) -0.005(2)
O8 0.028(2) 0.0162(18) 0.023(2) 0.0041(15) 0.0070(17) -0.0052(14)
O7 0.031(2) 0.0128(18) 0.026(2) 0.0018(15) 0.0050(17) -0.0095(15)
O6 0.024(2) 0.0214(19) 0.023(2) 0.0003(15) 0.0057(17) -0.0065(15)
O2 0.0221(19) 0.0174(18) 0.034(2) 0.0030(16) 0.0195(17) 0.0004(14)
C18 0.013(2) 0.014(2) 0.017(2) 0.0043(18) 0.0027(19) -0.0002(17)
O3 0.0151(17) 0.0077(16) 0.026(2) -0.0037(14) 0.0073(15) -0.0067(12)
O4 0.0180(18) 0.0103(17) 0.028(2) -0.0009(14) 0.0054(16) -0.0009(13)

loop_
_atom_type_symbol
_atom_type_description
_atom_type_scat_dispersion_real
_atom_type_scat_dispersion_imag
_atom_type_scat_source
C C 0.0033 0.0016 'International Tables Vol C Tables 4.2.6.8 and 6.1.1.4'
H H 0.0000 0.0000 'International Tables Vol C Tables 4.2.6.8 and 6.1.1.4'
N N 0.0061 0.0033 'International Tables Vol C Tables 4.2.6.8 and 6.1.1.4'
Ag Ag -0.8971 1.1015 'International Tables Vol C Tables 4.2.6.8 and 6.1.1.4'
O O 0.0106 0.0060 'International Tables Vol C Tables 4.2.6.8 and 6.1.1.4'

loop_
_geom_angle_atom_site_label_1
_geom_angle_atom_site_label_2
_geom_angle_atom_site_label_3
_geom_angle
_geom_angle_site_symmetry_1
_geom_angle_site_symmetry_3
Ag1 Ag1 Ag2 56.089(16) 2_676 .
Ag2 Ag1 Ag1 62.99(2) 2_676 2_676
Ag2 Ag1 Ag2 119.08(2) 2_676 .
O1 Ag1 Ag1 80.92(11) . 2_676
O1 Ag1 Ag2 92.01(10) . 2_676
O1 Ag1 Ag2 79.19(10) . .
O3 Ag1 Ag1 107.30(11) 1_445 2_676
O3 Ag1 Ag2 107.38(10) 1_445 .
O3 Ag1 Ag2 89.57(10) 1_445 2_676
O3 Ag1 O1 171.38(15) 1_445 .
Ag1 Ag2 Ag1 60.92(2) 2_676 .
N1 Ag2 Ag1 66.79(11) . .
N1 Ag2 Ag1 127.38(12) . 2_676
N1 Ag2 O4 90.43(15) . 1_545
O2 Ag2 Ag1 72.07(10) 2_676 2_676
O2 Ag2 Ag1 77.69(10) 2_676 .
O2 Ag2 N1 92.04(16) 2_676 .
O2 Ag2 O4 119.58(13) 2_676 1_545
O4 Ag2 Ag1 74.28(10) 2_786 2_676
O4 Ag2 Ag1 141.39(9) 1_545 2_676
O4 Ag2 Ag1 152.81(9) 1_545 .
O4 Ag2 Ag1 104.96(9) 2_786 .
O4 Ag2 N1 126.91(15) 2_786 .
O4 Ag2 O2 139.31(15) 2_786 2_676
O4 Ag2 O4 76.24(14) 2_786 1_545
Ag4 Ag3 Ag3 56.32(2) 2_665 2_665
Ag4 Ag3 Ag3 52.756(16) . 2_665
Ag4 Ag3 Ag4 109.08(2) 2_665 .
N2 Ag3 Ag3 115.84(11) . 2_665
N2 Ag3 Ag4 161.98(11) . 2_665
N2 Ag3 Ag4 65.50(11) . .
O7 Ag3 Ag3 99.30(11) 2 2_665
O7 Ag3 Ag4 111.16(12) 2 .
O7 Ag3 Ag4 79.31(12) 2 2_665
O7 Ag3 N2 118.70(16) 2 .
O7 Ag3 O6 151.15(16) 2 2_665
O6 Ag3 Ag3 75.77(11) 2_665 2_665
O6 Ag3 Ag4 74.38(11) 2_665 2_665
O6 Ag3 Ag4 88.76(11) 2_665 .
O6 Ag3 N2 88.09(15) 2_665 .
Ag3 Ag4 Ag3 70.92(2) 2_665 .
O5 Ag4 Ag3 78.93(11) . .
O5 Ag4 Ag3 89.44(11) . 2_665
O8 Ag4 Ag3 84.18(11) 1_665 2_665
O8 Ag4 Ag3 98.33(11) 1_665 .
O8 Ag4 O5 173.59(16) 1_665 .
C7 O1 Ag1 116.7(3) . .
C19 O5 Ag4 116.7(3) . .
C28 C29 C25 120.2(5) . .
C12 C13 C8 119.5(4) . .
C12 C13 C14 118.3(5) . .
C14 C13 C8 122.2(4) . .
C25 C20 C19 121.9(5) . .
C21 C20 C25 119.6(4) . .
C21 C20 C19 118.2(5) . .
C13 C12 C11 118.8(5) . .
C17 C12 C13 118.3(5) . .
C17 C12 C11 122.9(4) . .
C12 C11 C18 122.7(4) . .
C10 C11 C12 120.2(4) . .
C10 C11 C18 117.2(4) . .
C8 C9 C10 122.5(5) . .
C20 C25 C29 121.3(4) . .
C24 C25 C29 119.0(5) . .
C24 C25 C20 119.7(5) . .
C20 C21 C22 120.5(5) . .
O5 C19 C20 117.2(5) . .
O6 C19 O5 125.6(5) . .
O6 C19 C20 117.2(5) . .
C24 C30 C31 122.3(5) . .
C22 C30 C24 119.3(4) . .
C22 C30 C31 118.3(5) . .
C16 C17 C12 121.3(4) . .
O1 C7 C8 117.0(4) . .
O2 C7 O1 125.3(4) . .
O2 C7 C8 117.6(4) . .
C13 C8 C7 123.2(4) . .
C9 C8 C13 118.6(4) . .
C9 C8 C7 118.2(4) . .
C14 C15 C16 120.3(5) . .
C25 C24 C30 119.0(5) . .
C25 C24 C26 118.4(5) . .
C26 C24 C30 122.4(4) . .
C15 C14 C13 121.4(5) . .
C27 C26 C24 121.0(5) . .
C30 C22 C21 121.8(5) . .
C11 C10 C9 120.3(5) . .
C17 C16 C15 120.5(5) . .
C29 C28 C27 120.9(5) . .
O8 C31 C30 115.3(5) . .
O8 C31 O7 126.7(4) . .
O7 C31 C30 117.9(5) . .
C26 C27 C28 120.4(5) . .
C3 N1 Ag2 117.5(4) . .
C2 N1 Ag2 122.2(4) . .
C2 N1 C3 118.4(5) . .
C4 N2 Ag3 122.9(3) . .
C4 N2 C1 118.1(5) . .
C1 N2 Ag3 117.7(4) . .
N1 C3 C4 121.5(5) . .
N2 C4 C3 120.5(5) . .
N2 C4 C5 119.1(5) . .
C3 C4 C5 120.4(5) . .
N2 C1 C2 122.4(5) . .
N1 C2 C1 119.2(5) . .
N1 C2 C6 119.2(5) . .
C1 C2 C6 121.6(5) . .
C31 O8 Ag4 121.0(3) . 1_445
C31 O7 Ag3 127.1(3) . 2
C19 O6 Ag3 133.4(3) . 2_665
C7 O2 Ag2 132.8(3) . 2_676
O3 C18 C11 117.4(4) . .
O4 C18 C11 117.5(4) . .
O4 C18 O3 125.1(4) . .
C18 O3 Ag1 119.1(3) . 1_665
Ag2 O4 Ag2 103.76(13) 2_786 1_565
C18 O4 Ag2 130.4(3) . 2_786
C18 O4 Ag2 124.5(3) . 1_565

loop_
_geom_bond_atom_site_label_1
_geom_bond_atom_site_label_2
_geom_bond_distance
_geom_bond_site_symmetry_2
Ag1 Ag1 3.0048(9) 2_676
Ag1 Ag2 2.8533(7) 2_676
Ag1 Ag2 3.0631(9) .
Ag1 O1 2.127(3) .
Ag1 O3 2.122(3) 1_445
Ag2 Ag1 2.8533(7) 2_676
Ag2 N1 2.364(5) .
Ag2 O2 2.317(4) 2_676
Ag2 O4 2.285(3) 2_786
Ag2 O4 2.493(4) 1_545
Ag3 Ag3 3.3696(10) 2_665
Ag3 Ag4 2.8383(8) 2_665
Ag3 Ag4 2.9671(10) .
Ag3 N2 2.408(5) .
Ag3 O7 2.172(3) 2
Ag3 O6 2.224(4) 2_665
Ag4 Ag3 2.8383(8) 2_665
Ag4 O5 2.171(3) .
Ag4 O8 2.161(4) 1_665
O1 C7 1.267(6) .
O5 C19 1.254(6) .
C29 C25 1.434(7) .
C29 C28 1.361(8) .
C13 C12 1.429(6) .
C13 C8 1.439(7) .
C13 C14 1.433(7) .
C20 C25 1.430(7) .
C20 C21 1.366(7) .
C20 C19 1.520(7) .
C12 C11 1.433(7) .
C12 C17 1.422(8) .
C11 C10 1.364(7) .
C11 C18 1.509(6) .
C9 C8 1.366(7) .
C9 C10 1.407(7) .
C25 C24 1.419(7) .
C21 C22 1.416(7) .
C19 O6 1.248(7) .
C30 C24 1.437(7) .
C30 C22 1.357(7) .
C30 C31 1.518(6) .
C17 C16 1.373(8) .
C7 C8 1.506(6) .
C7 O2 1.245(6) .
C15 C14 1.364(8) .
C15 C16 1.396(7) .
C24 C26 1.423(7) .
C26 C27 1.365(8) .
C28 C27 1.402(8) .
C31 O8 1.250(7) .
C31 O7 1.252(7) .
N1 C3 1.350(7) .
N1 C2 1.345(7) .
N2 C4 1.327(7) .
N2 C1 1.345(7) .
C3 C4 1.396(8) .
C4 C5 1.509(7) .
C1 C2 1.397(8) .
C2 C6 1.504(7) .
O8 Ag4 2.161(4) 1_445
O7 Ag3 2.172(3) 2
O6 Ag3 2.224(4) 2_665
O2 Ag2 2.317(4) 2_676
C18 O3 1.269(6) .
C18 O4 1.253(6) .
O3 Ag1 2.122(3) 1_665
O4 Ag2 2.285(3) 2_786
O4 Ag2 2.493(4) 1_565
